data_4086376
loop_
_publ_author_name
'Molitor, Sebastian'
'Schwarz, Christopher'
'Gessner, Viktoria H.'

_publ_section_title
;
 Mono- and Bis-Cyclometalated Palladium Complexes: Synthesis,
 Characterization, and Catalytic Activity
;
_journal_issue 2
_journal_name_full Organometallics
_journal_page_first 159
_journal_paper_doi 10.1021/acs.organomet.5b00903
_journal_volume 35
_journal_year 2016
_chemical_formula_sum 'C50 H43 Cl O P2 Pd S Si'
_chemical_formula_weight 923.78
_chemical_name_systematic
;
 ?
;
_space_group_IT_number 2
_symmetry_cell_setting triclin
_symmetry_space_group_name_Hall '-P 1'
_symmetry_space_group_name_H-M 'P -1'
_atom_sites_solution_hydrogens geom
_atom_sites_solution_primary direct
_atom_sites_solution_secondary difmap
_audit_creation_date 2015-10-07T15:56:38-00:00
_audit_creation_method 'WinGX routine CIF_UPDATE'
_cell_angle_alpha 72.168(2)
_cell_angle_beta 85.252(2)
_cell_angle_gamma 80.632(2)
_cell_formula_units_Z 2
_cell_length_a 10.0666(5)
_cell_length_b 13.6344(7)
_cell_length_c 17.0318(9)
_cell_measurement_temperature 100(2)
_cell_volume 2194.3(2)
_computing_cell_refinement 'SAINTPLUS 8.18C (Bruker APEX2, 2011)'
_computing_data_collection 'SMART 5.622 (Bruker AXS, 2001)'
_computing_data_reduction 'SAINTPLUS 8.18C (Bruker APEX2, 2011)'
_computing_molecular_graphics 'Ortep-3 V1.08 (Farrugia, 2001)'
_computing_structure_refinement 'SHELXL-97 (Sheldrick, 2008)'
_computing_structure_solution 'SHELXS-97 (Sheldrick, 2008)'
_diffrn_ambient_temperature 100(2)
_diffrn_measured_fraction_theta_full 0.998
_diffrn_measured_fraction_theta_max 0.998
_diffrn_measurement_device_type 'Bruker APEX-CCD'
_diffrn_measurement_method omega-scans
_diffrn_radiation_monochromator graphite
_diffrn_radiation_type MoK\a
_diffrn_radiation_wavelength 0.71073
_diffrn_reflns_av_R_equivalents 0.0542
_diffrn_reflns_av_unetI/netI 0.0614
_diffrn_reflns_limit_h_max 11
_diffrn_reflns_limit_h_min -11
_diffrn_reflns_limit_k_max 16
_diffrn_reflns_limit_k_min -16
_diffrn_reflns_limit_l_max 20
_diffrn_reflns_limit_l_min -20
_diffrn_reflns_number 26489
_diffrn_reflns_theta_full 25
_diffrn_reflns_theta_max 25
_diffrn_reflns_theta_min 1.26
_exptl_absorpt_coefficient_mu 0.668
_exptl_absorpt_correction_T_max 0.9362
_exptl_absorpt_correction_T_min 0.8779
_exptl_absorpt_correction_type empirical
_exptl_absorpt_process_details 'Sadabs 2008 (Bruker AXS, 2008)'
_exptl_crystal_colour yellow
_exptl_crystal_density_diffrn 1.398
_exptl_crystal_density_method 'not measured'
_exptl_crystal_description block
_exptl_crystal_F_000 948
_exptl_crystal_size_max 0.2
_exptl_crystal_size_mid 0.13
_exptl_crystal_size_min 0.1
_refine_diff_density_max 0.447
_refine_diff_density_min -0.633
_refine_diff_density_rms 0.085
_refine_ls_extinction_method none
_refine_ls_goodness_of_fit_ref 1.017
_refine_ls_hydrogen_treatment mixed
_refine_ls_matrix_type full
_refine_ls_number_parameters 515
_refine_ls_number_reflns 7712
_refine_ls_number_restraints 0
_refine_ls_restrained_S_all 1.017
_refine_ls_R_factor_all 0.0539
_refine_ls_R_factor_gt 0.0355
_refine_ls_shift/su_max 0.002
_refine_ls_shift/su_mean 0
_refine_ls_structure_factor_coef Fsqd
_refine_ls_weighting_details 'calc w=1/[\s^2^(Fo^2^)+(0.0244P)^2^+1.2566P] where P=(Fo^2^+2Fc^2^)/3'
_refine_ls_weighting_scheme calc
_refine_ls_wR_factor_gt 0.0682
_refine_ls_wR_factor_ref 0.0759
_reflns_number_gt 6018
_reflns_number_total 7712
_reflns_threshold_expression >2sigma(I)
_cod_data_source_file om5b00903_si_002.cif
_cod_data_source_block sad
_cod_depositor_comments 'Adding full bibliography for 4086366--4086378.cif.'
_cod_original_cell_volume 2194.32(19)
_cod_original_sg_symbol_H-M P-1
_cod_database_code 4086376

loop_
_symmetry_equiv_pos_as_xyz
'x, y, z'
'-x, -y, -z'

loop_
_atom_site_label
_atom_site_type_symbol
_atom_site_fract_x
_atom_site_fract_y
_atom_site_fract_z
_atom_site_U_iso_or_equiv
_atom_site_adp_type
_atom_site_occupancy
_atom_site_symmetry_multiplicity
_atom_site_calc_flag
_atom_site_refinement_flags
Pd1 Pd 0.72816(2) 0.960979(18) 0.742332(15) 0.01105(7) Uani 1 1 d .
P1 P 0.84126(8) 0.83988(6) 0.64352(5) 0.01295(18) Uani 1 1 d .
Cl1 Cl 0.50376(7) 0.99285(6) 0.78507(5) 0.01680(18) Uani 1 1 d .
S1 S 0.94262(7) 0.92877(6) 0.68589(5) 0.01596(18) Uani 1 1 d .
Si1 Si 0.70958(8) 0.70820(7) 0.81690(5) 0.01338(19) Uani 1 1 d .
O1 O 0.7216(2) 0.59422(16) 0.69479(13) 0.0217(5) Uani 1 1 d .
C1 C 0.7097(3) 0.8169(2) 0.71841(18) 0.0114(7) Uani 1 1 d .
H1 H 0.6233 0.8256 0.6903 0.014 Uiso 1 1 calc R
C2 C 0.7640(3) 0.9110(2) 0.54591(18) 0.0142(7) Uani 1 1 d .
P2 P 0.75942(8) 1.11460(6) 0.76106(5) 0.01191(18) Uani 1 1 d .
C3 C 0.6645(3) 0.8707(3) 0.5181(2) 0.0200(8) Uani 1 1 d .
H3 H 0.6372 0.8066 0.5505 0.024 Uiso 1 1 calc R
C4 C 0.6054(3) 0.9235(3) 0.4436(2) 0.0266(8) Uani 1 1 d .
H4 H 0.5388 0.8951 0.4245 0.032 Uiso 1 1 calc R
C5 C 0.6433(3) 1.0179(3) 0.3967(2) 0.0288(9) Uani 1 1 d .
H5 H 0.6027 1.0542 0.3455 0.035 Uiso 1 1 calc R
C6 C 0.7400(3) 1.0592(3) 0.4244(2) 0.0271(9) Uani 1 1 d .
H6 H 0.7651 1.1243 0.3924 0.033 Uiso 1 1 calc R
C7 C 0.8009(3) 1.0059(3) 0.4988(2) 0.0215(8) Uani 1 1 d .
H7 H 0.8678 1.0344 0.5174 0.026 Uiso 1 1 calc R
C8 C 0.9612(3) 0.7346(2) 0.62312(19) 0.0141(7) Uani 1 1 d .
C9 C 0.9540(3) 0.7006(3) 0.5545(2) 0.0224(8) Uani 1 1 d .
H9 H 0.8851 0.7329 0.5161 0.027 Uiso 1 1 calc R
C10 C 1.0474(3) 0.6197(3) 0.5424(2) 0.0258(8) Uani 1 1 d .
H10 H 1.0417 0.5962 0.4959 0.031 Uiso 1 1 calc R
C11 C 1.1492(3) 0.5728(3) 0.5974(2) 0.0272(9) Uani 1 1 d .
H11 H 1.2125 0.5169 0.5888 0.033 Uiso 1 1 calc R
C12 C 1.1587(3) 0.6070(3) 0.6649(2) 0.0250(8) Uani 1 1 d .
H12 H 1.2295 0.5758 0.7022 0.03 Uiso 1 1 calc R
C13 C 1.0647(3) 0.6869(2) 0.6779(2) 0.0183(7) Uani 1 1 d .
H13 H 1.0705 0.7097 0.7248 0.022 Uiso 1 1 calc R
C14 C 0.7575(3) 0.7473(2) 0.90648(19) 0.0151(7) Uani 1 1 d .
C15 C 0.8829(3) 0.7793(2) 0.9075(2) 0.0192(7) Uani 1 1 d .
H15 H 0.9456 0.7799 0.8625 0.023 Uiso 1 1 calc R
C16 C 0.9175(4) 0.8100(2) 0.9727(2) 0.0253(8) Uani 1 1 d .
H16 H 1.0028 0.8317 0.9719 0.03 Uiso 1 1 calc R
C17 C 0.8279(4) 0.8092(3) 1.0387(2) 0.0300(9) Uani 1 1 d .
H17 H 0.8516 0.8299 1.0834 0.036 Uiso 1 1 calc R
C18 C 0.7038(4) 0.7780(3) 1.0396(2) 0.0285(9) Uani 1 1 d .
H18 H 0.6416 0.778 1.0847 0.034 Uiso 1 1 calc R
C19 C 0.6697(3) 0.7467(2) 0.9743(2) 0.0208(8) Uani 1 1 d .
H19 H 0.5847 0.7244 0.9761 0.025 Uiso 1 1 calc R
C20 C 0.5346(3) 0.6715(2) 0.83634(19) 0.0170(7) Uani 1 1 d .
C21 C 0.4199(3) 0.7426(3) 0.81002(19) 0.0182(7) Uani 1 1 d .
H21 H 0.4294 0.8123 0.7793 0.022 Uiso 1 1 calc R
C22 C 0.2922(3) 0.7146(3) 0.8273(2) 0.0256(8) Uani 1 1 d .
H22 H 0.2155 0.7651 0.8088 0.031 Uiso 1 1 calc R
C23 C 0.2759(4) 0.6139(3) 0.8712(2) 0.0362(10) Uani 1 1 d .
H23 H 0.1881 0.5947 0.8832 0.043 Uiso 1 1 calc R
C24 C 0.3873(4) 0.5412(3) 0.8975(3) 0.0490(12) Uani 1 1 d .
H24 H 0.3766 0.4714 0.9273 0.059 Uiso 1 1 calc R
C25 C 0.5154(4) 0.5696(3) 0.8806(2) 0.0356(10) Uani 1 1 d .
H25 H 0.5915 0.5187 0.8994 0.043 Uiso 1 1 calc R
C26 C 0.8281(3) 0.5877(2) 0.81388(19) 0.0153(7) Uani 1 1 d .
C27 C 0.9229(3) 0.5369(2) 0.8736(2) 0.0186(7) Uani 1 1 d .
H27 H 0.93 0.5648 0.9176 0.022 Uiso 1 1 calc R
C28 C 1.0076(3) 0.4465(3) 0.8708(2) 0.0224(8) Uani 1 1 d .
H28 H 1.0723 0.4139 0.9119 0.027 Uiso 1 1 calc R
C29 C 0.9967(3) 0.4047(3) 0.8079(2) 0.0246(8) Uani 1 1 d .
H29 H 1.0542 0.3428 0.8058 0.03 Uiso 1 1 calc R
C30 C 0.9025(3) 0.4521(2) 0.7475(2) 0.0220(8) Uani 1 1 d .
H30 H 0.8953 0.4232 0.7042 0.026 Uiso 1 1 calc R
C31 C 0.8192(3) 0.5419(2) 0.7514(2) 0.0178(7) Uani 1 1 d .
C32 C 0.6934(4) 0.5443(3) 0.6370(2) 0.0364(10) Uani 1 1 d .
H32A H 0.6162 0.5853 0.6046 0.055 Uiso 1 1 calc R
H32B H 0.6722 0.4745 0.6667 0.055 Uiso 1 1 calc R
H32C H 0.7722 0.5388 0.6 0.055 Uiso 1 1 calc R
C33 C 0.6535(3) 1.2206(2) 0.69040(19) 0.0131(7) Uani 1 1 d .
C34 C 0.6714(3) 1.2351(3) 0.6056(2) 0.0209(8) Uani 1 1 d .
H34 H 0.7431 1.1935 0.5856 0.025 Uiso 1 1 calc R
C35 C 0.5858(3) 1.3094(3) 0.5502(2) 0.0239(8) Uani 1 1 d .
H35 H 0.6005 1.3199 0.4925 0.029 Uiso 1 1 calc R
C36 C 0.4787(3) 1.3683(3) 0.5790(2) 0.0244(8) Uani 1 1 d .
H36 H 0.4195 1.4188 0.5412 0.029 Uiso 1 1 calc R
C37 C 0.4583(3) 1.3536(3) 0.6624(2) 0.0228(8) Uani 1 1 d .
H37 H 0.3845 1.3937 0.6821 0.027 Uiso 1 1 calc R
C38 C 0.5451(3) 1.2805(2) 0.7182(2) 0.0175(7) Uani 1 1 d .
H38 H 0.5304 1.2713 0.7756 0.021 Uiso 1 1 calc R
C39 C 0.9316(3) 1.1435(2) 0.74041(18) 0.0127(7) Uani 1 1 d .
C40 C 0.9725(3) 1.2267(2) 0.67828(19) 0.0151(7) Uani 1 1 d .
H40 H 0.9081 1.2753 0.643 0.018 Uiso 1 1 calc R
C41 C 1.1082(3) 1.2390(3) 0.6677(2) 0.0196(8) Uani 1 1 d .
H41 H 1.1357 1.2965 0.6254 0.023 Uiso 1 1 calc R
C42 C 1.2030(3) 1.1687(3) 0.7180(2) 0.0198(8) Uani 1 1 d .
H42 H 1.2953 1.1777 0.7104 0.024 Uiso 1 1 calc R
C43 C 1.1630(3) 1.0844(2) 0.7800(2) 0.0190(7) Uani 1 1 d .
H43 H 1.2281 1.0353 0.8144 0.023 Uiso 1 1 calc R
C44 C 1.0287(3) 1.0721(2) 0.79142(19) 0.0158(7) Uani 1 1 d .
H44 H 1.0016 1.0148 0.8342 0.019 Uiso 1 1 calc R
C45 C 0.7225(3) 1.1300(2) 0.86307(19) 0.0138(7) Uani 1 1 d .
C46 C 0.7476(3) 1.2197(2) 0.8798(2) 0.0187(7) Uani 1 1 d .
H46 H 0.7814 1.2738 0.8371 0.022 Uiso 1 1 calc R
C47 C 0.7232(3) 1.2294(3) 0.9583(2) 0.0223(8) Uani 1 1 d .
H47 H 0.7391 1.2907 0.9692 0.027 Uiso 1 1 calc R
C48 C 0.6757(3) 1.1501(3) 1.0213(2) 0.0216(8) Uani 1 1 d .
H48 H 0.66 1.1565 1.0754 0.026 Uiso 1 1 calc R
C49 C 0.6515(3) 1.0617(3) 1.0048(2) 0.0203(8) Uani 1 1 d .
H49 H 0.6183 1.0074 1.0478 0.024 Uiso 1 1 calc R
C50 C 0.6748(3) 1.0511(2) 0.92658(19) 0.0144(7) Uani 1 1 d .
H50 H 0.6583 0.9896 0.9162 0.017 Uiso 1 1 calc R

loop_
_atom_site_aniso_label
_atom_site_aniso_U_11
_atom_site_aniso_U_22
_atom_site_aniso_U_33
_atom_site_aniso_U_23
_atom_site_aniso_U_13
_atom_site_aniso_U_12
Pd1 0.00814(13) 0.01309(14) 0.01159(13) -0.00332(10) 0.00013(10) -0.00151(9)
P1 0.0112(4) 0.0146(5) 0.0128(4) -0.0042(3) 0.0000(3) -0.0013(3)
Cl1 0.0084(4) 0.0210(5) 0.0213(4) -0.0074(3) 0.0018(3) -0.0020(3)
S1 0.0097(4) 0.0210(5) 0.0197(5) -0.0097(4) 0.0020(3) -0.0033(3)
Si1 0.0113(4) 0.0149(5) 0.0133(5) -0.0026(4) -0.0025(4) -0.0023(3)
O1 0.0266(13) 0.0196(13) 0.0205(13) -0.0065(10) -0.0095(11) -0.0026(10)
C1 0.0062(15) 0.0153(18) 0.0138(17) -0.0065(13) -0.0015(13) 0.0001(12)
C2 0.0117(16) 0.0182(19) 0.0112(17) -0.0044(14) -0.0014(13) 0.0032(13)
P2 0.0097(4) 0.0130(5) 0.0121(4) -0.0028(3) -0.0001(3) -0.0008(3)
C3 0.0206(18) 0.021(2) 0.0180(19) -0.0077(15) -0.0027(15) 0.0028(14)
C4 0.024(2) 0.038(2) 0.021(2) -0.0155(17) -0.0050(16) 0.0022(16)
C5 0.022(2) 0.041(3) 0.0152(19) -0.0037(17) -0.0013(16) 0.0093(17)
C6 0.0214(19) 0.028(2) 0.022(2) 0.0023(16) 0.0053(16) 0.0019(16)
C7 0.0145(17) 0.024(2) 0.022(2) -0.0019(16) 0.0023(15) -0.0003(14)
C8 0.0151(17) 0.0125(18) 0.0123(17) -0.0016(13) 0.0046(14) -0.0018(13)
C9 0.0221(19) 0.024(2) 0.0177(19) -0.0045(15) -0.0030(15) 0.0049(15)
C10 0.034(2) 0.023(2) 0.0171(19) -0.0054(16) 0.0053(16) 0.0027(16)
C11 0.028(2) 0.018(2) 0.027(2) -0.0037(16) 0.0076(17) 0.0071(15)
C12 0.0174(18) 0.023(2) 0.030(2) -0.0053(17) -0.0028(16) 0.0057(15)
C13 0.0154(17) 0.021(2) 0.0181(19) -0.0051(15) -0.0013(14) -0.0017(14)
C14 0.0185(17) 0.0087(17) 0.0144(18) 0.0002(13) -0.0047(14) 0.0036(13)
C15 0.0193(18) 0.0159(19) 0.0208(19) -0.0038(15) -0.0055(15) 0.0009(14)
C16 0.032(2) 0.0143(19) 0.028(2) -0.0017(16) -0.0156(18) -0.0009(15)
C17 0.050(3) 0.017(2) 0.023(2) -0.0084(16) -0.0186(19) 0.0074(17)
C18 0.044(2) 0.024(2) 0.0126(19) -0.0036(16) 0.0000(17) 0.0083(17)
C19 0.0223(19) 0.0149(19) 0.021(2) -0.0012(15) -0.0044(16) 0.0034(14)
C20 0.0161(17) 0.023(2) 0.0125(17) -0.0037(14) -0.0016(14) -0.0087(14)
C21 0.0182(18) 0.021(2) 0.0167(18) -0.0058(15) 0.0006(15) -0.0064(14)
C22 0.0160(18) 0.037(2) 0.028(2) -0.0152(18) -0.0029(16) -0.0051(16)
C23 0.021(2) 0.048(3) 0.038(2) -0.004(2) -0.0008(18) -0.0177(19)
C24 0.039(3) 0.038(3) 0.059(3) 0.012(2) -0.005(2) -0.025(2)
C25 0.0196(19) 0.031(2) 0.044(3) 0.0105(19) -0.0055(18) -0.0087(16)
C26 0.0146(17) 0.0133(18) 0.0180(18) -0.0030(14) 0.0000(14) -0.0049(13)
C27 0.0207(18) 0.0157(19) 0.0201(19) -0.0049(15) -0.0013(15) -0.0050(14)
C28 0.0183(18) 0.019(2) 0.027(2) -0.0031(16) -0.0049(16) -0.0005(14)
C29 0.0239(19) 0.0130(19) 0.033(2) -0.0030(16) 0.0005(17) 0.0007(14)
C30 0.028(2) 0.017(2) 0.022(2) -0.0064(15) 0.0011(16) -0.0068(15)
C31 0.0176(17) 0.0153(19) 0.0200(19) -0.0016(15) -0.0020(15) -0.0077(14)
C32 0.049(3) 0.030(2) 0.035(2) -0.0136(19) -0.021(2) -0.0057(19)
C33 0.0090(16) 0.0117(17) 0.0178(18) -0.0010(13) -0.0049(13) -0.0032(12)
C34 0.0136(17) 0.027(2) 0.021(2) -0.0069(16) -0.0046(15) 0.0014(14)
C35 0.0241(19) 0.030(2) 0.0156(19) -0.0007(16) -0.0044(15) -0.0063(16)
C36 0.0200(19) 0.022(2) 0.026(2) 0.0012(16) -0.0075(16) -0.0014(15)
C37 0.0167(18) 0.020(2) 0.030(2) -0.0061(16) -0.0029(16) 0.0029(14)
C38 0.0143(17) 0.0187(19) 0.0170(18) -0.0023(14) 0.0006(14) -0.0018(13)
C39 0.0119(16) 0.0165(18) 0.0135(17) -0.0093(14) -0.0001(13) -0.0037(13)
C40 0.0128(16) 0.0176(19) 0.0158(18) -0.0049(14) -0.0033(14) -0.0031(13)
C41 0.0234(19) 0.021(2) 0.0161(18) -0.0048(15) 0.0048(15) -0.0129(15)
C42 0.0111(17) 0.029(2) 0.023(2) -0.0130(16) 0.0006(15) -0.0059(14)
C43 0.0143(17) 0.022(2) 0.0208(19) -0.0071(15) -0.0014(15) 0.0005(14)
C44 0.0119(16) 0.0169(19) 0.0175(18) -0.0023(14) -0.0015(14) -0.0034(13)
C45 0.0070(15) 0.0193(19) 0.0144(17) -0.0054(14) -0.0024(13) 0.0020(13)
C46 0.0168(17) 0.019(2) 0.0212(19) -0.0077(15) -0.0010(15) -0.0027(14)
C47 0.0193(18) 0.023(2) 0.030(2) -0.0162(17) -0.0040(16) -0.0009(15)
C48 0.0181(18) 0.030(2) 0.0174(19) -0.0101(16) -0.0024(15) 0.0016(15)
C49 0.0187(18) 0.025(2) 0.0149(18) -0.0028(15) -0.0005(15) -0.0035(14)
C50 0.0089(16) 0.0181(19) 0.0158(18) -0.0049(14) -0.0026(14) 0.0004(13)

loop_
_atom_type_symbol
_atom_type_description
_atom_type_scat_dispersion_real
_atom_type_scat_dispersion_imag
_atom_type_scat_source
C C 0.0033 0.0016 'International Tables Vol C Tables 4.2.6.8 and 6.1.1.4'
H H 0 0 'International Tables Vol C Tables 4.2.6.8 and 6.1.1.4'
O O 0.0106 0.006 'International Tables Vol C Tables 4.2.6.8 and 6.1.1.4'
Si Si 0.0817 0.0704 'International Tables Vol C Tables 4.2.6.8 and 6.1.1.4'
P P 0.1023 0.0942 'International Tables Vol C Tables 4.2.6.8 and 6.1.1.4'
S S 0.1246 0.1234 'International Tables Vol C Tables 4.2.6.8 and 6.1.1.4'
Cl Cl 0.1484 0.1585 'International Tables Vol C Tables 4.2.6.8 and 6.1.1.4'
Pd Pd -0.9988 1.0072 'International Tables Vol C Tables 4.2.6.8 and 6.1.1.4'

loop_
_geom_angle_atom_site_label_1
_geom_angle_atom_site_label_2
_geom_angle_atom_site_label_3
_geom_angle
C1 Pd1 P2 176.12(8)
C1 Pd1 S1 81.40(8)
P2 Pd1 S1 94.98(3)
C1 Pd1 Cl1 95.10(8)
P2 Pd1 Cl1 88.36(3)
S1 Pd1 Cl1 173.52(3)
C1 Pd1 P1 39.52(8)
P2 Pd1 P1 136.59(3)
S1 Pd1 P1 45.89(3)
Cl1 Pd1 P1 128.86(3)
C1 P1 C2 106.85(14)
C1 P1 C8 122.24(14)
C2 P1 C8 105.78(14)
C1 P1 S1 101.20(10)
C2 P1 S1 112.44(11)
C8 P1 S1 108.43(10)
C1 P1 Pd1 51.55(10)
C2 P1 Pd1 101.42(10)
C8 P1 Pd1 152.41(11)
S1 P1 Pd1 55.46(3)
P1 S1 Pd1 78.65(3)
C1 Si1 C26 113.62(14)
C1 Si1 C14 111.69(13)
C26 Si1 C14 106.96(14)
C1 Si1 C20 107.73(13)
C26 Si1 C20 107.11(14)
C14 Si1 C20 109.62(14)
C31 O1 C32 117.4(3)
P1 C1 Si1 127.54(17)
P1 C1 Pd1 88.93(12)
Si1 C1 Pd1 110.63(14)
C7 C2 C3 119.2(3)
C7 C2 P1 121.0(2)
C3 C2 P1 119.7(2)
C45 P2 C33 106.50(14)
C45 P2 C39 102.04(13)
C33 P2 C39 106.79(14)
C45 P2 Pd1 117.76(10)
C33 P2 Pd1 108.60(10)
C39 P2 Pd1 114.36(10)
C4 C3 C2 120.4(3)
C3 C4 C5 120.0(3)
C6 C5 C4 120.0(3)
C5 C6 C7 120.2(3)
C2 C7 C6 120.1(3)
C9 C8 C13 118.9(3)
C9 C8 P1 122.4(2)
C13 C8 P1 118.7(2)
C10 C9 C8 119.9(3)
C9 C10 C11 120.6(3)
C12 C11 C10 120.1(3)
C13 C12 C11 119.6(3)
C12 C13 C8 120.9(3)
C19 C14 C15 117.1(3)
C19 C14 Si1 121.6(2)
C15 C14 Si1 121.4(2)
C16 C15 C14 121.5(3)
C17 C16 C15 120.0(3)
C16 C17 C18 119.9(3)
C17 C18 C19 119.9(3)
C18 C19 C14 121.6(3)
C21 C20 C25 117.0(3)
C21 C20 Si1 122.8(2)
C25 C20 Si1 120.2(2)
C22 C21 C20 121.8(3)
C23 C22 C21 120.2(3)
C24 C23 C22 119.6(3)
C23 C24 C25 120.1(4)
C24 C25 C20 121.3(3)
C27 C26 C31 116.9(3)
C27 C26 Si1 123.1(2)
C31 C26 Si1 119.9(2)
C28 C27 C26 121.9(3)
C29 C28 C27 119.4(3)
C28 C29 C30 120.5(3)
C31 C30 C29 119.2(3)
O1 C31 C30 123.6(3)
O1 C31 C26 114.5(3)
C30 C31 C26 122.0(3)
C38 C33 C34 118.4(3)
C38 C33 P2 122.2(2)
C34 C33 P2 119.1(2)
C35 C34 C33 120.8(3)
C36 C35 C34 119.9(3)
C37 C36 C35 120.0(3)
C36 C37 C38 120.5(3)
C37 C38 C33 120.5(3)
C40 C39 C44 119.1(3)
C40 C39 P2 125.5(2)
C44 C39 P2 115.4(2)
C39 C40 C41 119.9(3)
C42 C41 C40 120.8(3)
C41 C42 C43 119.7(3)
C44 C43 C42 120.0(3)
C43 C44 C39 120.5(3)
C50 C45 C46 119.1(3)
C50 C45 P2 120.4(2)
C46 C45 P2 120.5(2)
C47 C46 C45 120.1(3)
C46 C47 C48 120.4(3)
C49 C48 C47 119.4(3)
C50 C49 C48 120.8(3)
C49 C50 C45 120.1(3)

loop_
_geom_bond_atom_site_label_1
_geom_bond_atom_site_label_2
_geom_bond_distance
Pd1 C1 2.163(3)
Pd1 P2 2.2865(8)
Pd1 S1 2.3203(8)
Pd1 Cl1 2.3288(8)
Pd1 P1 2.7619(8)
P1 C1 1.758(3)
P1 C2 1.814(3)
P1 C8 1.819(3)
P1 S1 2.0227(11)
Si1 C1 1.868(3)
Si1 C26 1.879(3)
Si1 C14 1.884(3)
Si1 C20 1.885(3)
O1 C31 1.382(4)
O1 C32 1.426(4)
C2 C7 1.388(4)
C2 C3 1.395(4)
P2 C45 1.815(3)
P2 C33 1.822(3)
P2 C39 1.822(3)
C3 C4 1.380(4)
C4 C5 1.386(5)
C5 C6 1.379(5)
C6 C7 1.389(4)
C8 C9 1.394(4)
C8 C13 1.396(4)
C9 C10 1.383(4)
C10 C11 1.384(5)
C11 C12 1.383(5)
C12 C13 1.381(4)
C14 C19 1.394(4)
C14 C15 1.404(4)
C15 C16 1.388(4)
C16 C17 1.380(5)
C17 C18 1.381(5)
C18 C19 1.392(5)
C20 C21 1.389(4)
C20 C25 1.400(5)
C21 C22 1.383(4)
C22 C23 1.377(5)
C23 C24 1.375(5)
C24 C25 1.389(5)
C26 C27 1.393(4)
C26 C31 1.405(4)
C27 C28 1.391(4)
C28 C29 1.378(5)
C29 C30 1.390(5)
C30 C31 1.382(4)
C33 C38 1.393(4)
C33 C34 1.398(4)
C34 C35 1.387(4)
C35 C36 1.386(5)
C36 C37 1.375(5)
C37 C38 1.390(4)
C39 C40 1.386(4)
C39 C44 1.403(4)
C40 C41 1.393(4)
C41 C42 1.377(4)
C42 C43 1.391(4)
C43 C44 1.380(4)
C45 C50 1.389(4)
C45 C46 1.401(4)
C46 C47 1.382(4)
C47 C48 1.386(5)
C48 C49 1.381(4)
C49 C50 1.381(4)
